data_4506481
loop_
_publ_author_name
'Surov, Artem O.'
'Solanko, Katarzyna A.'
'Bond, Andrew D.'
'Perlovich, German L.'
'Bauer-Brandl, Annette'

_publ_section_title
;
 Crystallization and Polymorphism of Felodipine
;
_journal_issue 8
_journal_name_full 'Crystal Growth &amp; Design'
_journal_page_first 4022
_journal_paper_doi 10.1021/cg300501u
_journal_volume 12
_journal_year 2012
_chemical_formula_moiety 'C18 H19 Cl2 N O4'
_chemical_formula_sum 'C18 H19 Cl2 N O4'
_chemical_formula_weight 384.24
_chemical_name_common 'Felodipine III'
_space_group_IT_number 14
_symmetry_cell_setting monoclinic
_symmetry_space_group_name_Hall '-P 2yn'
_symmetry_space_group_name_H-M 'P 1 21/n 1'
_atom_sites_solution_hydrogens geom
_atom_sites_solution_primary direct
_atom_sites_solution_secondary difmap
_audit_creation_method SHELXL-97
_cell_angle_alpha 90.00
_cell_angle_beta 110.198(7)
_cell_angle_gamma 90.00
_cell_formula_units_Z 4
_cell_length_a 15.1255(18)
_cell_length_b 7.2302(9)
_cell_length_c 17.2796(19)
_cell_measurement_reflns_used 3969
_cell_measurement_temperature 150(2)
_cell_measurement_theta_max 22.56
_cell_measurement_theta_min 3.08
_cell_volume 1773.5(4)
_computing_cell_refinement 'SAINT v.7.68a (Bruker, 2010)'
_computing_data_collection 'APEX2 v2010.1-2 (Bruker, 2010)'
_computing_data_reduction SAINT
_computing_molecular_graphics SHELXTL
_computing_publication_material SHELXTL
_computing_structure_refinement SHELXTL
_computing_structure_solution 'SHELXTL v.6.12 (Sheldrick, 2008)'
_diffrn_ambient_temperature 150(2)
_diffrn_measured_fraction_theta_full 0.994
_diffrn_measured_fraction_theta_max 0.994
_diffrn_measurement_device_type 'Bruker Nonius X8APEX-II CCD'
_diffrn_measurement_method '\w and \f scans'
_diffrn_radiation_monochromator graphite
_diffrn_radiation_source 'fine-focus sealed tube'
_diffrn_radiation_type MoK\a
_diffrn_radiation_wavelength 0.71073
_diffrn_reflns_av_R_equivalents 0.0649
_diffrn_reflns_av_sigmaI/netI 0.0467
_diffrn_reflns_limit_h_max 18
_diffrn_reflns_limit_h_min -18
_diffrn_reflns_limit_k_max 8
_diffrn_reflns_limit_k_min -8
_diffrn_reflns_limit_l_max 20
_diffrn_reflns_limit_l_min -20
_diffrn_reflns_number 25925
_diffrn_reflns_theta_full 25.14
_diffrn_reflns_theta_max 25.14
_diffrn_reflns_theta_min 3.54
_diffrn_standards_number 0
_exptl_absorpt_coefficient_mu 0.389
_exptl_absorpt_correction_T_max 0.970
_exptl_absorpt_correction_T_min 0.747
_exptl_absorpt_correction_type multi-scan
_exptl_absorpt_process_details 'SADABS (Sheldrick, 2008)'
_exptl_crystal_colour colourless
_exptl_crystal_density_diffrn 1.439
_exptl_crystal_density_method 'not measured'
_exptl_crystal_description plate
_exptl_crystal_F_000 800
_exptl_crystal_size_max 0.46
_exptl_crystal_size_mid 0.18
_exptl_crystal_size_min 0.08
_refine_diff_density_max 0.577
_refine_diff_density_min -0.442
_refine_diff_density_rms 0.065
_refine_ls_extinction_method none
_refine_ls_goodness_of_fit_ref 1.118
_refine_ls_hydrogen_treatment mixed
_refine_ls_matrix_type full
_refine_ls_number_parameters 246
_refine_ls_number_reflns 3145
_refine_ls_number_restraints 2
_refine_ls_restrained_S_all 1.128
_refine_ls_R_factor_all 0.0938
_refine_ls_R_factor_gt 0.0634
_refine_ls_shift/su_max 0.000
_refine_ls_shift/su_mean 0.000
_refine_ls_structure_factor_coef Fsqd
_refine_ls_weighting_details 'calc w=1/[\s^2^(Fo^2^)+(0.0342P)^2^+4.5482P] where P=(Fo^2^+2Fc^2^)/3'
_refine_ls_weighting_scheme calc
_refine_ls_wR_factor_gt 0.1327
_refine_ls_wR_factor_ref 0.1442
_reflns_number_gt 2276
_reflns_number_total 3145
_reflns_threshold_expression I>2\s(I)
_cod_data_source_file cg300501u_si_001.cif
_cod_data_source_block III
_cod_original_sg_symbol_H-M 'P 21/n'
_cod_database_code 4506481

loop_
_symmetry_equiv_pos_as_xyz
'x, y, z'
'-x+1/2, y+1/2, -z+1/2'
'-x, -y, -z'
'x-1/2, -y-1/2, z-1/2'

loop_
_atom_site_label
_atom_site_type_symbol
_atom_site_fract_x
_atom_site_fract_y
_atom_site_fract_z
_atom_site_U_iso_or_equiv
_atom_site_adp_type
_atom_site_occupancy
_atom_site_symmetry_multiplicity
_atom_site_calc_flag
_atom_site_refinement_flags
_atom_site_disorder_assembly
_atom_site_disorder_group
Cl1 Cl 0.40489(9) -0.04859(17) 0.39006(7) 0.0447(3) Uani 1 1 d . A .
Cl2 Cl 0.43773(8) -0.08134(14) 0.22341(7) 0.0382(3) Uani 1 1 d . . .
O1 O 0.2729(2) -0.0005(4) 0.0241(2) 0.0454(9) Uani 1 1 d . . .
O2 O 0.1564(2) 0.1981(4) -0.0289(2) 0.0560(10) Uani 1 1 d . . .
O3 O 0.6405(2) 0.4639(5) 0.1593(2) 0.0538(9) Uani 1 1 d . . .
O4 O 0.5811(2) 0.1904(4) 0.1778(2) 0.0421(8) Uani 1 1 d . . .
N1 N 0.3553(3) 0.6243(5) 0.0379(2) 0.0342(9) Uani 1 1 d . . .
H1 H 0.339(3) 0.729(6) 0.025(2) 0.023(11) Uiso 1 1 d . . .
C1 C 0.2864(3) 0.4911(5) 0.0110(2) 0.0294(10) Uani 1 1 d . A .
C2 C 0.3067(3) 0.3170(5) 0.0425(2) 0.0266(9) Uani 1 1 d . . .
C3 C 0.3975(3) 0.2784(5) 0.1129(2) 0.0255(9) Uani 1 1 d . A .
H3A H 0.4201 0.1526 0.1044 0.031 Uiso 1 1 calc R . .
C4 C 0.4732(3) 0.4182(6) 0.1135(2) 0.0279(9) Uani 1 1 d . . .
C5 C 0.4488(3) 0.5884(6) 0.0798(2) 0.0308(10) Uani 1 1 d . A .
C6 C 0.3804(3) 0.2777(5) 0.1950(2) 0.0246(9) Uani 1 1 d . . .
C7 C 0.3464(3) 0.4383(6) 0.2198(2) 0.0299(9) Uani 1 1 d . A .
H7A H 0.3350 0.5442 0.1852 0.036 Uiso 1 1 calc R . .
C8 C 0.3287(3) 0.4484(6) 0.2928(3) 0.0341(10) Uani 1 1 d . . .
H8A H 0.3049 0.5597 0.3073 0.041 Uiso 1 1 calc R A .
C9 C 0.3454(3) 0.2981(6) 0.3448(3) 0.0358(11) Uani 1 1 d . A .
H9A H 0.3325 0.3039 0.3948 0.043 Uiso 1 1 calc R . .
C10 C 0.3813(3) 0.1379(6) 0.3229(2) 0.0319(10) Uani 1 1 d . . .
C11 C 0.3976(3) 0.1259(5) 0.2488(2) 0.0266(9) Uani 1 1 d . A .
C12 C 0.1985(3) 0.5575(6) -0.0543(3) 0.0392(11) Uani 1 1 d . . .
H12A H 0.1444 0.5352 -0.0367 0.059 Uiso 1 1 calc R A .
H12B H 0.1897 0.4907 -0.1057 0.059 Uiso 1 1 calc R . .
H12C H 0.2039 0.6903 -0.0632 0.059 Uiso 1 1 calc R . .
C13 C 0.2453(3) 0.1581(6) 0.0116(3) 0.0295(9) Uani 1 1 d . A .
C14 C 0.0918(3) 0.0463(7) -0.0619(3) 0.0547(14) Uani 0.837(11) 1 d PD A 1
H14A H 0.0279 0.0788 -0.0629 0.066 Uiso 0.837(11) 1 calc PR A 1
H14B H 0.1131 -0.0658 -0.0276 0.066 Uiso 0.837(11) 1 calc PR A 1
C15 C 0.0914(4) 0.0130(9) -0.1478(3) 0.054(2) Uani 0.837(11) 1 d PD A 1
H15A H 0.0704 0.1252 -0.1809 0.082 Uiso 0.837(11) 1 calc PR A 1
H15B H 0.0484 -0.0890 -0.1729 0.082 Uiso 0.837(11) 1 calc PR A 1
H15C H 0.1552 -0.0191 -0.1458 0.082 Uiso 0.837(11) 1 calc PR A 1
C17 C 0.6757(3) 0.1229(8) 0.2176(4) 0.0588(15) Uani 0.837(11) 1 d P A 1
H17A H 0.7088 0.1211 0.1778 0.088 Uiso 0.837(11) 1 calc PR A 1
H17B H 0.6734 -0.0026 0.2383 0.088 Uiso 0.837(11) 1 calc PR A 1
H17C H 0.7091 0.2044 0.2637 0.088 Uiso 0.837(11) 1 calc PR A 1
C14A C 0.6757(3) 0.1229(8) 0.2176(4) 0.0588(15) Uani 0.163(11) 1 d PD A 2
H14C H 0.6762 0.0213 0.2562 0.071 Uiso 0.163(11) 1 calc PR A 2
H14D H 0.7171 0.2235 0.2490 0.071 Uiso 0.163(11) 1 calc PR A 2
C15A C 0.710(2) 0.053(4) 0.1489(13) 0.056(11) Uani 0.163(11) 1 d PD A 2
H15D H 0.7217 -0.0806 0.1554 0.085 Uiso 0.163(11) 1 calc PR A 2
H15E H 0.7683 0.1167 0.1524 0.085 Uiso 0.163(11) 1 calc PR A 2
H15F H 0.6616 0.0773 0.0951 0.085 Uiso 0.163(11) 1 calc PR A 2
C17A C 0.0918(3) 0.0463(7) -0.0619(3) 0.0547(14) Uani 0.163(11) 1 d P A 2
H17D H 0.1275 -0.0689 -0.0567 0.082 Uiso 0.163(11) 1 calc PR A 2
H17E H 0.0559 0.0697 -0.1202 0.082 Uiso 0.163(11) 1 calc PR A 2
H17F H 0.0484 0.0355 -0.0311 0.082 Uiso 0.163(11) 1 calc PR A 2
C16 C 0.5724(3) 0.3694(6) 0.1507(3) 0.0344(10) Uani 1 1 d . A .
C18 C 0.5140(3) 0.7438(6) 0.0793(3) 0.0402(11) Uani 1 1 d . . .
H18A H 0.5573 0.7661 0.1356 0.060 Uiso 1 1 calc R A .
H18B H 0.4773 0.8560 0.0581 0.060 Uiso 1 1 calc R . .
H18C H 0.5502 0.7111 0.0439 0.060 Uiso 1 1 calc R . .

loop_
_atom_site_aniso_label
_atom_site_aniso_U_11
_atom_site_aniso_U_22
_atom_site_aniso_U_33
_atom_site_aniso_U_23
_atom_site_aniso_U_13
_atom_site_aniso_U_12
Cl1 0.0544(7) 0.0437(7) 0.0361(6) 0.0086(5) 0.0159(5) -0.0022(6)
Cl2 0.0548(7) 0.0209(5) 0.0419(7) 0.0025(5) 0.0205(5) 0.0076(5)
O1 0.0416(19) 0.0149(15) 0.063(2) 0.0008(14) -0.0024(16) 0.0014(13)
O2 0.0304(18) 0.0314(18) 0.088(3) -0.0068(18) -0.0028(17) 0.0019(15)
O3 0.0328(18) 0.056(2) 0.069(2) 0.0075(19) 0.0123(17) -0.0093(17)
O4 0.0285(16) 0.0334(18) 0.060(2) 0.0004(15) 0.0100(15) 0.0036(14)
N1 0.045(2) 0.0143(19) 0.042(2) -0.0006(16) 0.0131(18) 0.0034(17)
C1 0.039(2) 0.020(2) 0.031(2) -0.0015(18) 0.0142(19) 0.0037(19)
C2 0.031(2) 0.021(2) 0.029(2) -0.0015(17) 0.0125(18) 0.0022(17)
C3 0.031(2) 0.0158(19) 0.030(2) -0.0036(17) 0.0114(18) 0.0046(17)
C4 0.033(2) 0.026(2) 0.028(2) -0.0073(18) 0.0135(18) 0.0002(19)
C5 0.044(3) 0.023(2) 0.029(2) -0.0093(18) 0.016(2) -0.003(2)
C6 0.021(2) 0.021(2) 0.031(2) -0.0029(17) 0.0076(17) 0.0005(17)
C7 0.030(2) 0.025(2) 0.034(2) -0.0037(19) 0.0099(19) 0.0019(18)
C8 0.030(2) 0.036(3) 0.037(3) -0.013(2) 0.0119(19) 0.002(2)
C9 0.034(2) 0.046(3) 0.029(2) -0.010(2) 0.012(2) -0.006(2)
C10 0.029(2) 0.038(3) 0.026(2) -0.0015(19) 0.0065(19) -0.0086(19)
C11 0.027(2) 0.020(2) 0.032(2) -0.0041(17) 0.0093(18) -0.0014(17)
C12 0.050(3) 0.024(2) 0.040(3) 0.004(2) 0.011(2) 0.004(2)
C13 0.027(2) 0.025(2) 0.035(2) -0.0007(19) 0.0085(19) 0.0047(18)
C14 0.038(3) 0.039(3) 0.070(4) 0.001(3) -0.003(3) -0.001(2)
C15 0.050(4) 0.038(4) 0.065(5) 0.004(3) 0.006(3) 0.000(3)
C17 0.029(3) 0.058(3) 0.080(4) 0.008(3) 0.008(3) 0.011(2)
C14A 0.029(3) 0.058(3) 0.080(4) 0.008(3) 0.008(3) 0.011(2)
C15A 0.046(19) 0.06(2) 0.07(2) 0.039(19) 0.033(17) 0.026(17)
C17A 0.038(3) 0.039(3) 0.070(4) 0.001(3) -0.003(3) -0.001(2)
C16 0.035(3) 0.035(3) 0.034(3) -0.005(2) 0.013(2) 0.003(2)
C18 0.055(3) 0.025(2) 0.048(3) -0.009(2) 0.026(2) -0.011(2)

loop_
_atom_type_symbol
_atom_type_description
_atom_type_scat_dispersion_real
_atom_type_scat_dispersion_imag
_atom_type_scat_source
C C 0.0033 0.0016 'International Tables Vol C Tables 4.2.6.8 and 6.1.1.4'
H H 0.0000 0.0000 'International Tables Vol C Tables 4.2.6.8 and 6.1.1.4'
N N 0.0061 0.0033 'International Tables Vol C Tables 4.2.6.8 and 6.1.1.4'
O O 0.0106 0.0060 'International Tables Vol C Tables 4.2.6.8 and 6.1.1.4'
Cl Cl 0.1484 0.1585 'International Tables Vol C Tables 4.2.6.8 and 6.1.1.4'

loop_
_geom_angle_atom_site_label_1
_geom_angle_atom_site_label_2
_geom_angle_atom_site_label_3
_geom_angle
C13 O2 C14 118.0(3)
C16 O4 C17 116.5(4)
C5 N1 C1 124.6(4)
C5 N1 H1 119(3)
C1 N1 H1 117(3)
C2 C1 N1 118.1(4)
C2 C1 C12 128.1(4)
N1 C1 C12 113.7(4)
C1 C2 C13 123.7(4)
C1 C2 C3 120.5(4)
C13 C2 C3 115.8(3)
C2 C3 C4 110.7(3)
C2 C3 C6 110.5(3)
C4 C3 C6 111.4(3)
C2 C3 H3A 108.1
C4 C3 H3A 108.1
C6 C3 H3A 108.1
C5 C4 C16 119.7(4)
C5 C4 C3 120.4(4)
C16 C4 C3 119.9(4)
C4 C5 N1 118.5(4)
C4 C5 C18 126.9(4)
N1 C5 C18 114.5(4)
C7 C6 C11 116.9(4)
C7 C6 C3 118.7(3)
C11 C6 C3 124.4(3)
C8 C7 C6 122.2(4)
C8 C7 H7A 118.9
C6 C7 H7A 118.9
C9 C8 C7 120.3(4)
C9 C8 H8A 119.8
C7 C8 H8A 119.8
C8 C9 C10 118.8(4)
C8 C9 H9A 120.6
C10 C9 H9A 120.6
C9 C10 C11 121.0(4)
C9 C10 Cl1 118.4(3)
C11 C10 Cl1 120.5(3)
C10 C11 C6 120.7(4)
C10 C11 Cl2 118.5(3)
C6 C11 Cl2 120.8(3)
C1 C12 H12A 109.5
C1 C12 H12B 109.5
H12A C12 H12B 109.5
C1 C12 H12C 109.5
H12A C12 H12C 109.5
H12B C12 H12C 109.5
O1 C13 O2 121.9(4)
O1 C13 C2 122.9(4)
O2 C13 C2 115.2(4)
O2 C14 C15 106.5(4)
O2 C14 H14A 110.4
C15 C14 H14A 110.4
O2 C14 H14B 110.4
C15 C14 H14B 110.4
H14A C14 H14B 108.6
O4 C17 H17A 109.5
O4 C17 H17B 109.5
O4 C17 H17C 109.5
H15D C15A H15E 109.5
H15D C15A H15F 109.5
H15E C15A H15F 109.5
O3 C16 O4 121.2(4)
O3 C16 C4 128.7(4)
O4 C16 C4 110.1(4)
C5 C18 H18A 109.5
C5 C18 H18B 109.5
H18A C18 H18B 109.5
C5 C18 H18C 109.5
H18A C18 H18C 109.5
H18B C18 H18C 109.5

loop_
_geom_bond_atom_site_label_1
_geom_bond_atom_site_label_2
_geom_bond_distance
Cl1 C10 1.734(4)
Cl2 C11 1.729(4)
O1 C13 1.214(5)
O2 C13 1.316(5)
O2 C14 1.448(6)
O3 C16 1.202(5)
O4 C16 1.367(5)
O4 C17 1.442(5)
N1 C5 1.372(6)
N1 C1 1.377(5)
N1 H1 0.80(4)
C1 C2 1.363(5)
C1 C12 1.495(6)
C2 C13 1.458(6)
C2 C3 1.514(5)
C3 C4 1.525(5)
C3 C6 1.528(5)
C3 H3A 1.0000
C4 C5 1.356(6)
C4 C16 1.457(6)
C5 C18 1.498(6)
C6 C7 1.396(5)
C6 C11 1.402(5)
C7 C8 1.378(6)
C7 H7A 0.9500
C8 C9 1.377(6)
C8 H8A 0.9500
C9 C10 1.386(6)
C9 H9A 0.9500
C10 C11 1.387(6)
C12 H12A 0.9800
C12 H12B 0.9800
C12 H12C 0.9800
C14 C15 1.503(4)
C14 H14A 0.9900
C14 H14B 0.9900
C15 H15A 0.9800
C15 H15B 0.9800
C15 H15C 0.9800
C17 H17A 0.9800
C17 H17B 0.9800
C17 H17C 0.9800
C15A H15D 0.9800
C15A H15E 0.9800
C15A H15F 0.9800
C18 H18A 0.9800
C18 H18B 0.9800
C18 H18C 0.9800

loop_
_geom_hbond_atom_site_label_D
_geom_hbond_atom_site_label_H
_geom_hbond_atom_site_label_A
_geom_hbond_distance_DH
_geom_hbond_distance_HA
_geom_hbond_distance_DA
_geom_hbond_angle_DHA
_geom_hbond_site_symmetry_A
N1 H1 O1 0.80(4) 2.19(4) 2.960(5) 160(4) 1_565

loop_
_geom_torsion_atom_site_label_1
_geom_torsion_atom_site_label_2
_geom_torsion_atom_site_label_3
_geom_torsion_atom_site_label_4
_geom_torsion
C5 N1 C1 C2 14.9(6)
C5 N1 C1 C12 -161.8(4)
N1 C1 C2 C13 -171.6(4)
C12 C1 C2 C13 4.6(7)
N1 C1 C2 C3 7.9(6)
C12 C1 C2 C3 -175.9(4)
C1 C2 C3 C4 -26.1(5)
C13 C2 C3 C4 153.4(3)
C1 C2 C3 C6 97.7(4)
C13 C2 C3 C6 -82.7(4)
C2 C3 C4 C5 25.5(5)
C6 C3 C4 C5 -97.8(4)
C2 C3 C4 C16 -154.8(3)
C6 C3 C4 C16 81.9(4)
C16 C4 C5 N1 173.6(4)
C3 C4 C5 N1 -6.8(6)
C16 C4 C5 C18 -3.1(6)
C3 C4 C5 C18 176.5(4)
C1 N1 C5 C4 -15.4(6)
C1 N1 C5 C18 161.6(4)
C2 C3 C6 C7 -60.6(4)
C4 C3 C6 C7 62.8(4)
C2 C3 C6 C11 120.2(4)
C4 C3 C6 C11 -116.4(4)
C11 C6 C7 C8 -1.0(6)
C3 C6 C7 C8 179.7(4)
C6 C7 C8 C9 0.7(6)
C7 C8 C9 C10 0.8(6)
C8 C9 C10 C11 -2.1(6)
C8 C9 C10 Cl1 178.4(3)
C9 C10 C11 C6 1.8(6)
Cl1 C10 C11 C6 -178.7(3)
C9 C10 C11 Cl2 -177.3(3)
Cl1 C10 C11 Cl2 2.2(5)
C7 C6 C11 C10 -0.2(6)
C3 C6 C11 C10 179.0(4)
C7 C6 C11 Cl2 178.8(3)
C3 C6 C11 Cl2 -1.9(5)
C14 O2 C13 O1 -2.6(7)
C14 O2 C13 C2 179.3(4)
C1 C2 C13 O1 160.3(4)
C3 C2 C13 O1 -19.2(6)
C1 C2 C13 O2 -21.7(6)
C3 C2 C13 O2 158.8(4)
C13 O2 C14 C15 -90.8(5)
C17 O4 C16 O3 0.6(6)
C17 O4 C16 C4 -179.0(4)
C5 C4 C16 O3 2.8(7)
C3 C4 C16 O3 -176.9(4)
C5 C4 C16 O4 -177.6(4)
C3 C4 C16 O4 2.7(5)
